data_2209403
loop_
_publ_author_name
'Tatiana N. Drebushchak'
'Mikhail A. Mikhailenko'
'Elena V. Boldyreva'
'Tatyana P. Shakhtshneider'

_publ_section_title
;
 Monoclinic polymorph of the 1:1 adduct of sulfathiazole with pyridine
;
_journal_coeditor_code BT2091
_journal_issue 7
_journal_name_full 'Acta Crystallographica Section E'
_journal_page_first o2707
_journal_page_last o2709
_journal_paper_doi 10.1107/S1600536806020071
_journal_volume 62
_journal_year 2006
_chemical_formula_iupac 'C9 H9 N3 O2 S2 , C5 H5 N'
_chemical_formula_moiety 'C9 H9 N3 O2 S2 , C5 H5 N'
_chemical_formula_sum 'C14 H14 N4 O2 S2'
_chemical_formula_weight 334.43
_chemical_name_common 'sulfathiazole adduct with pyridine, tetragonal form'
_chemical_name_systematic
;
sulfathiazole--pyridine (1/1)
;
_space_group_IT_number 14
_symmetry_cell_setting monoclinic
_symmetry_space_group_name_Hall '-P 2ybc'
_symmetry_space_group_name_H-M 'P 1 21/c 1'
_atom_sites_solution_hydrogens geom
_atom_sites_solution_primary direct
_atom_sites_solution_secondary difmap
_audit_creation_method 'X-RED, SHELXL-97'
_cell_angle_alpha 90.00
_cell_angle_beta 100.10(3)
_cell_angle_gamma 90.00
_cell_formula_units_Z 4
_cell_length_a 8.385(3)
_cell_length_b 9.272(2)
_cell_length_c 20.704(8)
_cell_measurement_reflns_used 38
_cell_measurement_temperature 295(2)
_cell_measurement_theta_max 12.30
_cell_measurement_theta_min 8.00
_cell_volume 1584.7(9)
_computing_cell_refinement STADI4
_computing_data_collection 'STADI4 (Stoe & Cie, 1997)'
_computing_data_reduction 'X-RED (Stoe & Cie, 1997)'
_computing_molecular_graphics 'PLATON (Spek, 2003) and PowderCell (Kraus & Nolze, 1999)'
_computing_publication_material SHELXL97
_computing_structure_refinement 'SHELXL97 (Sheldrick, 1997)'
_computing_structure_solution 'SHELXS97 (Sheldrick, 1990)'
_diffrn_ambient_temperature 295(2)
_diffrn_measured_fraction_theta_full 0.937
_diffrn_measured_fraction_theta_max 0.937
_diffrn_measurement_device_type
;
Stoe Stadi-4 four-circle D094
;
_diffrn_measurement_method
; Scan width (omega) = 1.40 - 1.56, scan ratio 2theta:omega = 1.00
  I(Net) and sigma(I) calculated according to Blessing (1987)
;
_diffrn_radiation_monochromator 'planar graphite'
_diffrn_radiation_source 'fine-focus sealed tube'
_diffrn_radiation_type 'Mo K\a'
_diffrn_radiation_wavelength 0.71073
_diffrn_reflns_av_R_equivalents 0.0000
_diffrn_reflns_av_sigmaI/netI 0.0348
_diffrn_reflns_limit_h_max 6
_diffrn_reflns_limit_h_min -9
_diffrn_reflns_limit_k_max 10
_diffrn_reflns_limit_k_min 0
_diffrn_reflns_limit_l_max 23
_diffrn_reflns_limit_l_min 0
_diffrn_reflns_number 2335
_diffrn_reflns_theta_full 24.00
_diffrn_reflns_theta_max 24.00
_diffrn_reflns_theta_min 2.00
_diffrn_standards_decay_% 50.3
_diffrn_standards_interval_time 60
_diffrn_standards_number 3
_exptl_absorpt_coefficient_mu 0.348
_exptl_absorpt_correction_type none
_exptl_crystal_colour colourless
_exptl_crystal_density_diffrn 1.402
_exptl_crystal_density_method 'not measured'
_exptl_crystal_description prism
_exptl_crystal_F_000 696
_exptl_crystal_size_max 0.46
_exptl_crystal_size_mid 0.19
_exptl_crystal_size_min 0.10
_refine_diff_density_max 0.170
_refine_diff_density_min -0.261
_refine_ls_extinction_method none
_refine_ls_goodness_of_fit_ref 1.102
_refine_ls_hydrogen_treatment mixed
_refine_ls_matrix_type full
_refine_ls_number_parameters 211
_refine_ls_number_reflns 2335
_refine_ls_number_restraints 0
_refine_ls_restrained_S_all 1.102
_refine_ls_R_factor_all 0.0690
_refine_ls_R_factor_gt 0.0427
_refine_ls_shift/su_max 0.000
_refine_ls_shift/su_mean 0.000
_refine_ls_structure_factor_coef Fsqd
_refine_ls_weighting_details 'calc w=1/[\s^2^(Fo^2^)+(0.0398P)^2^+0.7805P] where P=(Fo^2^+2Fc^2^)/3'
_refine_ls_weighting_scheme calc
_refine_ls_wR_factor_gt 0.0878
_refine_ls_wR_factor_ref 0.1048
_reflns_number_gt 1764
_reflns_number_total 2335
_reflns_threshold_expression I>2\s(I)
_cod_data_source_file bt2091.cif
_cod_data_source_block I
_cod_original_sg_symbol_H-M 'P 21/c'
_cod_database_code 2209403
_cod_database_fobs_code 2209403

loop_
_symmetry_equiv_pos_as_xyz
'x, y, z'
'-x, y+1/2, -z+1/2'
'-x, -y, -z'
'x, -y-1/2, z-1/2'

loop_
_atom_site_type_symbol
_atom_site_label
_atom_site_fract_x
_atom_site_fract_y
_atom_site_fract_z
_atom_site_U_iso_or_equiv
_atom_site_adp_type
_atom_site_calc_flag
_atom_site_refinement_flags
_atom_site_occupancy
S S1 0.21912(10) 0.33196(8) 0.13187(4) 0.0413(2) Uani d . 1
S S2 0.01938(11) 0.30499(10) -0.01758(4) 0.0538(3) Uani d . 1
O O1 0.3541(3) 0.3350(2) 0.18558(10) 0.0543(6) Uani d . 1
O O2 0.1782(3) 0.4673(2) 0.09846(11) 0.0528(6) Uani d . 1
C C4 0.0481(4) 0.2765(3) 0.16403(14) 0.0364(7) Uani d . 1
N N3 0.1861(4) 0.0764(3) -0.01254(13) 0.0455(7) Uani d . 1
C C3 -0.1030(4) 0.3391(3) 0.14276(14) 0.0413(8) Uani d . 1
H H4 -0.1142 0.4100 0.1105 0.050 Uiso calc R 1
C C5 0.0625(4) 0.1695(3) 0.21178(14) 0.0460(8) Uani d . 1
H H5 0.1623 0.1257 0.2260 0.055 Uiso calc R 1
C C7 0.1675(4) 0.1915(3) 0.02466(14) 0.0409(8) Uani d . 1
N N2 0.2572(3) 0.2057(3) 0.08398(12) 0.0442(7) Uani d . 1
N N4 0.4094(4) -0.1326(3) 0.04670(14) 0.0568(8) Uani d . 1
C C6 -0.0705(4) 0.1280(3) 0.23813(16) 0.0516(9) Uani d . 1
H H6 -0.0593 0.0562 0.2700 0.062 Uiso calc R 1
C C2 -0.2360(4) 0.2973(3) 0.16898(15) 0.0455(8) Uani d . 1
H H3 -0.3362 0.3398 0.1540 0.055 Uiso calc R 1
C C8 0.0853(4) 0.0737(4) -0.07294(16) 0.0545(9) Uani d . 1
H H8 0.0860 -0.0003 -0.1032 0.065 Uiso calc R 1
C C14 0.4476(5) -0.2605(4) 0.0257(2) 0.0733(12) Uani d . 1
H H14 0.3982 -0.2904 -0.0159 0.088 Uiso calc R 1
C C1 -0.2216(4) 0.1918(3) 0.21776(16) 0.0477(8) Uani d . 1
C C9 -0.0125(5) 0.1866(4) -0.08355(16) 0.0581(10) Uani d . 1
H H9 -0.0886 0.2007 -0.1215 0.070 Uiso calc R 1
N N1 -0.3532(5) 0.1521(4) 0.2451(2) 0.0758(11) Uani d . 1
C C11 0.5922(5) -0.1806(4) 0.14601(17) 0.0648(11) Uani d . 1
H H11 0.6398 -0.1499 0.1877 0.078 Uiso calc R 1
C C10 0.4824(5) -0.0944(4) 0.10624(18) 0.0646(11) Uani d . 1
H H10 0.4582 -0.0046 0.1220 0.078 Uiso calc R 1
C C13 0.5572(6) -0.3514(4) 0.0626(2) 0.0908(15) Uani d . 1
H H13 0.5813 -0.4403 0.0459 0.109 Uiso calc R 1
C C12 0.6293(5) -0.3108(4) 0.1232(2) 0.0722(11) Uani d . 1
H H12 0.7032 -0.3712 0.1489 0.087 Uiso calc R 1
H H7 0.254(4) 0.008(3) 0.0020(15) 0.048(10) Uiso d . 1
H H2 -0.337(5) 0.091(5) 0.275(2) 0.089(16) Uiso d . 1
H H1 -0.438(5) 0.197(4) 0.2337(18) 0.062(13) Uiso d . 1

loop_
_atom_site_aniso_label
_atom_site_aniso_U_11
_atom_site_aniso_U_22
_atom_site_aniso_U_33
_atom_site_aniso_U_12
_atom_site_aniso_U_13
_atom_site_aniso_U_23
S1 0.0361(5) 0.0433(4) 0.0433(4) 0.0048(4) 0.0034(4) -0.0039(4)
S2 0.0533(7) 0.0590(6) 0.0463(5) 0.0145(4) 0.0009(4) 0.0056(4)
O1 0.0370(14) 0.0715(16) 0.0501(13) 0.0027(12) -0.0042(11) -0.0121(12)
O2 0.0538(16) 0.0389(12) 0.0663(15) 0.0039(11) 0.0125(12) 0.0056(11)
C4 0.035(2) 0.0362(16) 0.0359(15) 0.0051(14) 0.0006(14) -0.0045(13)
N3 0.049(2) 0.0477(17) 0.0399(15) 0.0057(15) 0.0071(14) -0.0019(13)
C3 0.043(2) 0.0393(17) 0.0408(16) 0.0082(15) 0.0050(15) 0.0073(14)
C5 0.043(2) 0.0492(19) 0.0427(17) 0.0129(16) -0.0018(16) 0.0035(16)
C7 0.040(2) 0.0438(18) 0.0403(17) 0.0021(15) 0.0109(15) 0.0031(14)
N2 0.0440(18) 0.0495(16) 0.0385(14) 0.0141(13) 0.0054(13) -0.0038(12)
N4 0.053(2) 0.0595(19) 0.0570(18) 0.0114(15) 0.0063(16) -0.0024(15)
C6 0.055(3) 0.054(2) 0.0447(18) 0.0085(17) 0.0057(18) 0.0163(16)
C2 0.039(2) 0.0460(18) 0.0516(19) 0.0130(15) 0.0081(17) 0.0065(16)
C8 0.059(3) 0.064(2) 0.0405(19) -0.005(2) 0.0080(18) -0.0056(17)
C14 0.072(3) 0.069(3) 0.070(3) 0.008(2) -0.015(2) -0.023(2)
C1 0.047(2) 0.0476(19) 0.0500(18) 0.0052(17) 0.0132(17) 0.0007(15)
C9 0.054(3) 0.078(3) 0.0385(18) -0.001(2) -0.0019(17) 0.0030(18)
N1 0.060(3) 0.081(3) 0.094(3) 0.019(2) 0.034(2) 0.034(2)
C11 0.083(3) 0.065(2) 0.045(2) 0.013(2) 0.006(2) 0.0025(18)
C10 0.075(3) 0.060(2) 0.059(2) 0.018(2) 0.014(2) -0.0072(19)
C13 0.101(4) 0.053(2) 0.103(4) 0.024(2) -0.024(3) -0.026(2)
C12 0.079(3) 0.057(2) 0.073(3) 0.012(2) -0.006(2) 0.009(2)

loop_
_atom_type_symbol
_atom_type_description
_atom_type_scat_dispersion_real
_atom_type_scat_dispersion_imag
_atom_type_scat_source
C C 0.0033 0.0016 'International Tables Vol C Tables 4.2.6.8 and 6.1.1.4'
H H 0.0000 0.0000 'International Tables Vol C Tables 4.2.6.8 and 6.1.1.4'
N N 0.0061 0.0033 'International Tables Vol C Tables 4.2.6.8 and 6.1.1.4'
O O 0.0106 0.0060 'International Tables Vol C Tables 4.2.6.8 and 6.1.1.4'
S S 0.1246 0.1234 'International Tables Vol C Tables 4.2.6.8 and 6.1.1.4'

loop_
_geom_angle_atom_site_label_1
_geom_angle_atom_site_label_2
_geom_angle_atom_site_label_3
_geom_angle
O1 S1 O2 116.15(15)
O1 S1 N2 106.08(14)
O2 S1 N2 113.24(13)
O1 S1 C4 107.18(14)
O2 S1 C4 107.11(14)
N2 S1 C4 106.56(14)
C9 S2 C7 90.64(17)
C5 C4 C3 118.9(3)
C5 C4 S1 120.1(2)
C3 C4 S1 121.0(2)
C7 N3 C8 114.8(3)
C7 N3 H7 121(2)
C8 N3 H7 124(2)
C2 C3 C4 120.8(3)
C2 C3 H4 119.6
C4 C3 H4 119.6
C6 C5 C4 120.3(3)
C6 C5 H5 119.8
C4 C5 H5 119.8
N2 C7 N3 120.3(3)
N2 C7 S2 130.0(2)
N3 C7 S2 109.7(2)
C7 N2 S1 120.1(2)
C14 N4 C10 116.5(3)
C5 C6 C1 121.1(3)
C5 C6 H6 119.4
C1 C6 H6 119.4
C3 C2 C1 120.5(3)
C3 C2 H3 119.7
C1 C2 H3 119.7
C9 C8 N3 113.5(3)
C9 C8 H8 123.3
N3 C8 H8 123.3
N4 C14 C13 123.0(4)
N4 C14 H14 118.5
C13 C14 H14 118.5
N1 C1 C6 120.9(3)
N1 C1 C2 120.7(3)
C6 C1 C2 118.3(3)
C8 C9 S2 111.3(3)
C8 C9 H9 124.3
S2 C9 H9 124.3
C1 N1 H2 117(3)
C1 N1 H1 117(3)
H2 N1 H1 125(4)
C12 C11 C10 118.7(4)
C12 C11 H11 120.7
C10 C11 H11 120.7
N4 C10 C11 123.5(3)
N4 C10 H10 118.2
C11 C10 H10 118.2
C12 C13 C14 119.5(4)
C12 C13 H13 120.2
C14 C13 H13 120.2
C13 C12 C11 118.8(4)
C13 C12 H12 120.6
C11 C12 H12 120.6

loop_
_geom_bond_atom_site_label_1
_geom_bond_atom_site_label_2
_geom_bond_distance
S1 O1 1.441(2)
S1 O2 1.445(2)
S1 N2 1.602(2)
S1 C4 1.761(3)
S2 C9 1.736(4)
S2 C7 1.742(3)
C4 C5 1.391(4)
C4 C3 1.393(4)
N3 C7 1.342(4)
N3 C8 1.382(4)
N3 H7 0.87(3)
C3 C2 1.379(4)
C3 H4 0.9300
C5 C6 1.380(4)
C5 H5 0.9300
C7 N2 1.330(4)
N4 C14 1.321(4)
N4 C10 1.325(5)
C6 C1 1.395(5)
C6 H6 0.9300
C2 C1 1.396(4)
C2 H3 0.9300
C8 C9 1.325(5)
C8 H8 0.9300
C14 C13 1.376(6)
C14 H14 0.9300
C1 N1 1.376(5)
C9 H9 0.9300
N1 H2 0.84(4)
N1 H1 0.82(4)
C11 C12 1.352(5)
C11 C10 1.378(5)
C11 H11 0.9300
C10 H10 0.9300
C13 C12 1.347(5)
C13 H13 0.9300
C12 H12 0.9300

loop_
_geom_hbond_atom_site_label_D
_geom_hbond_atom_site_label_H
_geom_hbond_atom_site_label_A
_geom_hbond_site_symmetry_A
_geom_hbond_distance_DH
_geom_hbond_distance_HA
_geom_hbond_distance_DA
_geom_hbond_angle_DHA
_geom_hbond_publ_flag
N3 H7 N4 . 0.87(3) 1.96(3) 2.821(4) 172(3) yes
N1 H1 O1 1_455 0.82(4) 2.25(4) 3.059(5) 168(3) yes
N1 H2 O1 2_545 0.84(4) 2.52(4) 3.273(5) 150(4) yes

loop_
_geom_torsion_atom_site_label_1
_geom_torsion_atom_site_label_2
_geom_torsion_atom_site_label_3
_geom_torsion_atom_site_label_4
_geom_torsion
O1 S1 C4 C5 -39.1(3)
O2 S1 C4 C5 -164.4(2)
N2 S1 C4 C5 74.2(3)
O1 S1 C4 C3 140.4(2)
O2 S1 C4 C3 15.1(3)
N2 S1 C4 C3 -106.3(3)
C5 C4 C3 C2 0.8(4)
S1 C4 C3 C2 -178.7(2)
C3 C4 C5 C6 -0.9(5)
S1 C4 C5 C6 178.6(2)
C8 N3 C7 N2 179.6(3)
C8 N3 C7 S2 -1.0(3)
C9 S2 C7 N2 -179.5(3)
C9 S2 C7 N3 1.2(2)
N3 C7 N2 S1 -172.0(2)
S2 C7 N2 S1 8.8(4)
O1 S1 N2 C7 -169.2(2)
O2 S1 N2 C7 -40.7(3)
C4 S1 N2 C7 76.8(3)
C4 C5 C6 C1 -0.1(5)
C4 C3 C2 C1 0.4(5)
C7 N3 C8 C9 0.2(4)
C10 N4 C14 C13 -0.1(6)
C5 C6 C1 N1 -178.7(3)
C5 C6 C1 C2 1.2(5)
C3 C2 C1 N1 178.5(3)
C3 C2 C1 C6 -1.4(5)
N3 C8 C9 S2 0.8(4)
C7 S2 C9 C8 -1.1(3)
C14 N4 C10 C11 -0.5(6)
C12 C11 C10 N4 0.6(6)
N4 C14 C13 C12 0.5(8)
C14 C13 C12 C11 -0.3(7)
C10 C11 C12 C13 -0.2(6)

loop_
_cod_related_entry_id
_cod_related_entry_database
_cod_related_entry_code
1 ChemSpider 21128005
